data_1551693
loop_
_publ_author_name
'MIKURIYA, Masahiro'
'YAMAMOTO, Junya'
'OUCHI, Kazuya'
'YOSHIOKA, Daisuke'
'TANAKA, Hidekazu'
'HANDA, Makoto'

_publ_section_title
;
 Synthesis and Crystal Structure of a Chain Complex of Rhodium(II)
 Benzoate and 1,4-Diazabicyclo[2.2.2]octane Having an N2-Adsorption
 Property
;
_journal_issue 0
_journal_name_full 'X-ray Structure Analysis Online'
_journal_page_first 45
_journal_paper_doi 10.2116/xraystruct.29.45
_journal_volume 29
_journal_year 2013
_chemical_formula_sum 'C42 H44 N6 O8 Rh2'
_chemical_formula_weight 966.65
_space_group_IT_number 85
_space_group_name_Hall '-P 4a'
_space_group_name_H-M_alt 'P 4/n :2'
_symmetry_cell_setting tetragonal
_symmetry_space_group_name_Hall '-P 4a'
_symmetry_space_group_name_H-M 'P 4/n :2'
_atom_sites_solution_hydrogens geom
_atom_sites_solution_primary direct
_atom_sites_solution_secondary difmap
_audit_creation_method SHELXL-97
_cell_angle_alpha 90.00
_cell_angle_beta 90.00
_cell_angle_gamma 90.00
_cell_formula_units_Z 4
_cell_length_a 21.3695(18)
_cell_length_b 21.3695(18)
_cell_length_c 9.6278(12)
_cell_measurement_temperature 293(2)
_cell_volume 4396.6(8)
_computing_cell_refinement 'Bruker SMART'
_computing_data_collection 'Bruker SMART'
_computing_data_reduction 'Bruker SAINT'
_computing_molecular_graphics 'Bruker SHELXL'
_computing_publication_material 'Bruker SHELXL'
_computing_structure_refinement 'SHELXL-97 (Sheldrick, 1997)'
_computing_structure_solution 'SHELXS-97 (Sheldrick, 1990)'
_diffrn_ambient_temperature 293(2)
_diffrn_measured_fraction_theta_full 0.999
_diffrn_measured_fraction_theta_max 0.923
_diffrn_measurement_device_type 'CCD area detector'
_diffrn_measurement_method 'psi and omega scans'
_diffrn_radiation_monochromator graphite
_diffrn_radiation_source 'fine-focus sealed tube'
_diffrn_radiation_type MoK\a
_diffrn_radiation_wavelength 0.71073
_diffrn_reflns_av_R_equivalents 0.0572
_diffrn_reflns_av_sigmaI/netI 0.0696
_diffrn_reflns_limit_h_max 27
_diffrn_reflns_limit_h_min -24
_diffrn_reflns_limit_k_max 25
_diffrn_reflns_limit_k_min -27
_diffrn_reflns_limit_l_max 12
_diffrn_reflns_limit_l_min -12
_diffrn_reflns_number 26666
_diffrn_reflns_theta_full 25.00
_diffrn_reflns_theta_max 28.55
_diffrn_reflns_theta_min 1.35
_exptl_absorpt_coefficient_mu 0.807
_exptl_absorpt_correction_T_max 0.9237
_exptl_absorpt_correction_T_min 0.8818
_exptl_absorpt_correction_type empirical
_exptl_absorpt_process_details SADABS
_exptl_crystal_colour red
_exptl_crystal_density_diffrn 1.460
_exptl_crystal_density_method 'not measured'
_exptl_crystal_description block
_exptl_crystal_F_000 1968
_exptl_crystal_size_max 0.16
_exptl_crystal_size_mid 0.15
_exptl_crystal_size_min 0.10
_refine_diff_density_max 0.941
_refine_diff_density_min -0.375
_refine_diff_density_rms 0.085
_refine_ls_extinction_method none
_refine_ls_goodness_of_fit_ref 0.873
_refine_ls_hydrogen_treatment constr
_refine_ls_matrix_type full
_refine_ls_number_parameters 271
_refine_ls_number_reflns 5185
_refine_ls_number_restraints 0
_refine_ls_restrained_S_all 0.873
_refine_ls_R_factor_all 0.0950
_refine_ls_R_factor_gt 0.0417
_refine_ls_shift/su_max 0.001
_refine_ls_shift/su_mean 0.000
_refine_ls_structure_factor_coef Fsqd
_refine_ls_weighting_details 'calc w=1/[\s^2^(Fo^2^)+(0.0285P)^2^+0.0000P] where P=(Fo^2^+2Fc^2^)/3'
_refine_ls_weighting_scheme calc
_refine_ls_wR_factor_gt 0.0720
_refine_ls_wR_factor_ref 0.0825
_reflns_number_gt 2851
_reflns_number_total 5185
_reflns_threshold_expression >2sigma(I)
_cod_data_source_file 29_45_1.txt
_cod_data_source_block rhbzada
_cod_depositor_comments
;
The following automatic conversions were performed:

'_symmetry_cell_setting' value 'Tetragonal' changed to 'tetragonal'
according to
/home/andrius/struct/COD-crude-data/automatic-downloads/current/J-STAGE/lib/dictionaries/cif_core.dic
dictionary named 'cif_core.dic' version 2.4.2 from 2011-04-26.

Automatic conversion script
Id: cif_fix_values 6524 2018-11-02 12:15:13Z antanas 
;
_cod_original_sg_symbol_H-M P4/n
_cod_database_code 1551693

loop_
_symmetry_equiv_pos_as_xyz
'x, y, z'
'-x+1/2, -y+1/2, z'
'-y+1/2, x, z'
'y, -x+1/2, z'
'-x, -y, -z'
'x-1/2, y-1/2, -z'
'y-1/2, -x, -z'
'-y, x-1/2, -z'

loop_
_atom_site_label
_atom_site_type_symbol
_atom_site_fract_x
_atom_site_fract_y
_atom_site_fract_z
_atom_site_U_iso_or_equiv
_atom_site_adp_type
_atom_site_occupancy
_atom_site_symmetry_multiplicity
_atom_site_calc_flag
_atom_site_refinement_flags
Rh1 Rh 0.7500 0.7500 0.08784(7) 0.02699(17) Uani 1 4 d S
Rh2 Rh 0.7500 0.7500 0.33774(7) 0.02787(18) Uani 1 4 d S
Rh3 Rh 0.2500 0.7500 0.12522(5) 0.02742(11) Uani 1 2 d S
O1 O 0.71532(12) 0.83848(11) 0.0958(3) 0.0351(7) Uani 1 1 d .
O2 O 0.70813(12) 0.83545(12) 0.3290(3) 0.0401(7) Uani 1 1 d .
O3 O 0.28070(12) 0.66034(11) 0.1172(3) 0.0370(7) Uani 1 1 d .
O4 O 0.16021(12) 0.71784(12) 0.1156(3) 0.0376(7) Uani 1 1 d .
N1 N 0.7500 0.7500 -0.1480(6) 0.0231(15) Uani 1 4 d S
N2 N 0.7500 0.7500 0.5798(7) 0.0272(16) Uani 1 4 d S
N3 N 0.2500 0.7500 0.3652(5) 0.0325(10) Uani 1 2 d S
N4 N 0.6578(4) 0.9464(4) 0.7081(7) 0.170(3) Uani 1 1 d .
N5 N 0.3827(4) 0.5335(5) -0.4953(7) 0.218(5) Uani 1 1 d .
C1 C 0.31087(17) 0.56847(18) 0.0036(4) 0.0341(9) Uani 1 1 d .
C2 C 0.3042(2) 0.53274(19) 0.1225(4) 0.0485(12) Uani 1 1 d .
H2A H 0.2872 0.5507 0.2020 0.058 Uiso 1 1 calc R
C3 C 0.3224(2) 0.4710(2) 0.1244(5) 0.0616(14) Uani 1 1 d .
H3A H 0.3174 0.4474 0.2048 0.074 Uiso 1 1 calc R
C4 C 0.3479(2) 0.4444(2) 0.0087(5) 0.0603(14) Uani 1 1 d .
H4A H 0.3600 0.4026 0.0101 0.072 Uiso 1 1 calc R
C5 C 0.3556(2) 0.4793(2) -0.1099(5) 0.0704(16) Uani 1 1 d .
H5A H 0.3737 0.4614 -0.1883 0.084 Uiso 1 1 calc R
C6 C 0.3364(2) 0.5410(2) -0.1127(5) 0.0555(13) Uani 1 1 d .
H6A H 0.3408 0.5642 -0.1938 0.067 Uiso 1 1 calc R
C7 C 0.28922(17) 0.63442(18) 0.0008(4) 0.0338(9) Uani 1 1 d .
C8 C 0.67333(17) 0.92607(18) 0.2135(4) 0.0365(10) Uani 1 1 d .
C9 C 0.67771(19) 0.96437(19) 0.0980(5) 0.0467(11) Uani 1 1 d .
H9A H 0.6968 0.9495 0.0176 0.056 Uiso 1 1 calc R
C10 C 0.6541(2) 1.0243(2) 0.1012(6) 0.0672(15) Uani 1 1 d .
H10A H 0.6570 1.0498 0.0232 0.081 Uiso 1 1 calc R
C11 C 0.6260(3) 1.0463(2) 0.2201(7) 0.0833(18) Uani 1 1 d .
H11A H 0.6111 1.0872 0.2234 0.100 Uiso 1 1 calc R
C12 C 0.6199(3) 1.0078(3) 0.3345(6) 0.0842(19) Uani 1 1 d .
H12A H 0.5994 1.0221 0.4135 0.101 Uiso 1 1 calc R
C13 C 0.6443(2) 0.9482(2) 0.3314(5) 0.0578(13) Uani 1 1 d .
H13A H 0.6411 0.9226 0.4093 0.069 Uiso 1 1 calc R
C14 C 0.70094(16) 0.86170(17) 0.2123(4) 0.0333(9) Uani 1 1 d .
C15 C 0.7877(7) 0.8031(6) 0.6325(14) 0.052(3) Uiso 0.38 1 d P
H15A H 0.7709 0.8422 0.5975 0.062 Uiso 0.38 1 calc PR
H15B H 0.8305 0.7993 0.6002 0.062 Uiso 0.38 1 calc PR
C16 C 0.7364(8) 0.8125(5) 0.7947(13) 0.051(3) Uiso 0.38 1 d P
H16A H 0.7669 0.8421 0.8302 0.061 Uiso 0.38 1 calc PR
H16B H 0.6954 0.8259 0.8260 0.061 Uiso 0.38 1 calc PR
C17 C 0.7381(8) 0.8137(5) 0.6327(13) 0.046(3) Uiso 0.38 1 d P
H17A H 0.6985 0.8289 0.5972 0.056 Uiso 0.38 1 calc PR
H17B H 0.7708 0.8417 0.6013 0.056 Uiso 0.38 1 calc PR
C18 C 0.7865(7) 0.8034(6) 0.7900(13) 0.047(3) Uiso 0.38 1 d P
H18A H 0.8291 0.8017 0.8242 0.056 Uiso 0.38 1 calc PR
H18B H 0.7683 0.8425 0.8214 0.056 Uiso 0.38 1 calc PR
C19 C 0.3132(5) 0.7335(6) 0.4196(12) 0.042(3) Uiso 0.38 1 d P
H19A H 0.3438 0.7631 0.3848 0.050 Uiso 0.38 1 calc PR
H19B H 0.3248 0.6921 0.3871 0.050 Uiso 0.38 1 calc PR
C20 C 0.3136(5) 0.7344(6) 0.5787(12) 0.043(3) Uiso 0.38 1 d P
H20A H 0.3265 0.6938 0.6133 0.051 Uiso 0.38 1 calc PR
H20B H 0.3436 0.7652 0.6110 0.051 Uiso 0.38 1 calc PR
C21 C 0.3054(5) 0.7830(6) 0.4193(12) 0.048(3) Uiso 0.38 1 d P
H21A H 0.3059 0.8256 0.3844 0.057 Uiso 0.38 1 calc PR
H21B H 0.3430 0.7622 0.3872 0.057 Uiso 0.38 1 calc PR
C22 C 0.3044(5) 0.7839(6) 0.5791(13) 0.050(3) Uiso 0.38 1 d P
H22A H 0.3425 0.7648 0.6140 0.060 Uiso 0.38 1 calc PR
H22B H 0.3033 0.8269 0.6112 0.060 Uiso 0.38 1 calc PR
C23 C 0.6119(4) 0.9676(4) 0.7322(8) 0.120(3) Uani 1 1 d .
C24 C 0.5529(4) 0.9921(3) 0.7652(8) 0.154(3) Uani 1 1 d .
H24A H 0.5295 0.9617 0.8169 0.231 Uiso 1 1 calc R
H24B H 0.5309 1.0022 0.6812 0.231 Uiso 1 1 calc R
H24C H 0.5579 1.0293 0.8201 0.231 Uiso 1 1 calc R
C25 C 0.3400(4) 0.5089(4) -0.4865(6) 0.122(3) Uani 1 1 d .
C26 C 0.2847(4) 0.4772(5) -0.4695(7) 0.226(5) Uani 1 1 d .
H26A H 0.2924 0.4390 -0.4197 0.339 Uiso 1 1 calc R
H26B H 0.2673 0.4676 -0.5589 0.339 Uiso 1 1 calc R
H26C H 0.2559 0.5027 -0.4181 0.339 Uiso 1 1 calc R

loop_
_atom_site_aniso_label
_atom_site_aniso_U_11
_atom_site_aniso_U_22
_atom_site_aniso_U_33
_atom_site_aniso_U_23
_atom_site_aniso_U_13
_atom_site_aniso_U_12
Rh1 0.0307(2) 0.0307(2) 0.0196(4) 0.000 0.000 0.000
Rh2 0.0318(3) 0.0318(3) 0.0199(4) 0.000 0.000 0.000
Rh3 0.0340(3) 0.0320(3) 0.0162(2) 0.000 0.000 0.0005(3)
O1 0.0471(17) 0.0329(16) 0.0252(16) -0.0012(12) -0.0006(13) 0.0028(12)
O2 0.0531(18) 0.0412(17) 0.0259(17) 0.0017(13) -0.0002(14) 0.0092(14)
O3 0.0539(18) 0.0338(16) 0.0233(16) 0.0007(12) -0.0009(14) 0.0090(13)
O4 0.0396(17) 0.0510(18) 0.0221(16) 0.0005(13) 0.0024(13) -0.0077(13)
N1 0.026(2) 0.026(2) 0.017(3) 0.000 0.000 0.000
N2 0.028(2) 0.028(2) 0.025(4) 0.000 0.000 0.000
N3 0.041(3) 0.038(3) 0.018(2) 0.000 0.000 0.002(3)
N4 0.168(8) 0.258(10) 0.082(5) -0.003(5) 0.014(5) 0.059(7)
N5 0.184(8) 0.364(12) 0.107(6) 0.043(6) 0.011(5) -0.167(8)
C1 0.036(2) 0.036(2) 0.031(2) -0.0026(18) -0.0014(18) 0.0023(17)
C2 0.070(3) 0.040(3) 0.036(3) -0.002(2) 0.004(2) 0.009(2)
C3 0.095(4) 0.040(3) 0.049(3) 0.007(2) 0.006(3) 0.004(3)
C4 0.081(4) 0.035(3) 0.065(4) -0.006(2) -0.004(3) 0.010(2)
C5 0.103(4) 0.054(3) 0.054(4) -0.012(3) 0.021(3) 0.023(3)
C6 0.084(4) 0.042(3) 0.040(3) 0.001(2) 0.013(3) 0.011(2)
C7 0.032(2) 0.038(2) 0.031(2) -0.0017(19) -0.0002(18) -0.0034(18)
C8 0.037(2) 0.034(2) 0.038(2) -0.003(2) -0.007(2) 0.0042(18)
C9 0.050(3) 0.042(3) 0.048(3) 0.003(2) 0.003(2) 0.005(2)
C10 0.081(4) 0.044(3) 0.076(4) 0.020(3) -0.002(3) 0.013(3)
C11 0.101(5) 0.056(4) 0.093(5) -0.008(3) -0.004(4) 0.035(3)
C12 0.112(5) 0.074(4) 0.066(4) -0.003(3) 0.006(4) 0.042(4)
C13 0.076(4) 0.055(3) 0.042(3) -0.004(2) 0.002(3) 0.025(3)
C14 0.028(2) 0.032(2) 0.040(3) 0.001(2) -0.0045(19) -0.0027(16)
C23 0.137(8) 0.153(8) 0.068(5) 0.001(5) 0.007(5) 0.036(6)
C24 0.157(9) 0.121(7) 0.184(9) 0.012(6) -0.001(7) 0.034(6)
C25 0.131(7) 0.184(8) 0.050(4) 0.009(4) 0.013(4) -0.073(6)
C26 0.193(9) 0.373(14) 0.111(8) 0.002(8) 0.001(6) -0.185(10)

loop_
_atom_type_symbol
_atom_type_description
_atom_type_scat_dispersion_real
_atom_type_scat_dispersion_imag
_atom_type_scat_source
C C 0.0033 0.0016 'International Tables Vol C Tables 4.2.6.8 and 6.1.1.4'
H H 0.0000 0.0000 'International Tables Vol C Tables 4.2.6.8 and 6.1.1.4'
N N 0.0061 0.0033 'International Tables Vol C Tables 4.2.6.8 and 6.1.1.4'
O O 0.0106 0.0060 'International Tables Vol C Tables 4.2.6.8 and 6.1.1.4'
Rh Rh -1.1178 0.9187 'International Tables Vol C Tables 4.2.6.8 and 6.1.1.4'

loop_
_geom_angle_atom_site_label_1
_geom_angle_atom_site_label_2
_geom_angle_atom_site_label_3
_geom_angle
_geom_angle_site_symmetry_1
_geom_angle_site_symmetry_3
O1 Rh1 O1 175.70(15) 4_565 3_655
O1 Rh1 O1 89.919(6) 4_565 .
O1 Rh1 O1 89.919(6) 3_655 .
O1 Rh1 O1 89.919(6) 4_565 2_665
O1 Rh1 O1 89.919(6) 3_655 2_665
O1 Rh1 O1 175.70(15) . 2_665
O1 Rh1 N1 92.15(7) 4_565 .
O1 Rh1 N1 92.15(7) 3_655 .
O1 Rh1 N1 92.15(7) . .
O1 Rh1 N1 92.15(7) 2_665 .
O1 Rh1 Rh2 87.85(7) 4_565 .
O1 Rh1 Rh2 87.85(7) 3_655 .
O1 Rh1 Rh2 87.85(7) . .
O1 Rh1 Rh2 87.85(7) 2_665 .
N1 Rh1 Rh2 180.000(1) . .
O2 Rh2 O2 175.23(15) 3_655 4_565
O2 Rh2 O2 89.901(7) 3_655 .
O2 Rh2 O2 89.901(7) 4_565 .
O2 Rh2 O2 89.901(7) 3_655 2_665
O2 Rh2 O2 89.901(7) 4_565 2_665
O2 Rh2 O2 175.23(15) . 2_665
O2 Rh2 N2 92.38(8) 3_655 .
O2 Rh2 N2 92.38(8) 4_565 .
O2 Rh2 N2 92.38(8) . .
O2 Rh2 N2 92.38(8) 2_665 .
O2 Rh2 Rh1 87.62(8) 3_655 .
O2 Rh2 Rh1 87.62(8) 4_565 .
O2 Rh2 Rh1 87.62(8) . .
O2 Rh2 Rh1 87.62(8) 2_665 .
N2 Rh2 Rh1 180.000(1) . .
O3 Rh3 O3 175.62(14) 2_565 .
O3 Rh3 O4 89.10(11) 2_565 2_565
O3 Rh3 O4 90.70(11) . 2_565
O3 Rh3 O4 90.70(11) 2_565 .
O3 Rh3 O4 89.10(11) . .
O4 Rh3 O4 174.81(14) 2_565 .
O3 Rh3 N3 92.19(7) 2_565 .
O3 Rh3 N3 92.19(7) . .
O4 Rh3 N3 92.60(7) 2_565 .
O4 Rh3 N3 92.60(7) . .
O3 Rh3 Rh3 87.81(7) 2_565 7_565
O3 Rh3 Rh3 87.81(7) . 7_565
O4 Rh3 Rh3 87.40(7) 2_565 7_565
O4 Rh3 Rh3 87.40(7) . 7_565
N3 Rh3 Rh3 180.000(1) . 7_565
C14 O1 Rh1 119.1(2) . .
C14 O2 Rh2 119.2(3) . .
C7 O3 Rh3 119.7(2) . .
C7 O4 Rh3 119.5(3) 7_565 .
C16 N1 C16 82.0(4) 4_564 1_554
C16 N1 C16 82.0(4) 4_564 2_664
C16 N1 C16 136.1(11) 1_554 2_664
C16 N1 C16 136.1(11) 4_564 3_654
C16 N1 C16 82.0(4) 1_554 3_654
C16 N1 C16 82.0(4) 2_664 3_654
C16 N1 C18 40.0(5) 4_564 1_554
C16 N1 C18 42.8(5) 1_554 1_554
C16 N1 C18 115.9(6) 2_664 1_554
C16 N1 C18 118.0(6) 3_654 1_554
C16 N1 C18 42.8(5) 4_564 4_564
C16 N1 C18 118.0(6) 1_554 4_564
C16 N1 C18 40.0(5) 2_664 4_564
C16 N1 C18 115.9(6) 3_654 4_564
C18 N1 C18 81.0(4) 1_554 4_564
C16 N1 C18 115.9(6) 4_564 3_654
C16 N1 C18 40.0(5) 1_554 3_654
C16 N1 C18 118.0(6) 2_664 3_654
C16 N1 C18 42.8(5) 3_654 3_654
C18 N1 C18 81.0(4) 1_554 3_654
C18 N1 C18 133.3(11) 4_564 3_654
C16 N1 C18 118.0(6) 4_564 2_664
C16 N1 C18 115.9(6) 1_554 2_664
C16 N1 C18 42.8(5) 2_664 2_664
C16 N1 C18 40.0(5) 3_654 2_664
C18 N1 C18 133.3(11) 1_554 2_664
C18 N1 C18 81.0(4) 4_564 2_664
C18 N1 C18 81.0(4) 3_654 2_664
C16 N1 Rh1 112.0(5) 4_564 .
C16 N1 Rh1 112.0(5) 1_554 .
C16 N1 Rh1 112.0(5) 2_664 .
C16 N1 Rh1 112.0(5) 3_654 .
C18 N1 Rh1 113.3(5) 1_554 .
C18 N1 Rh1 113.3(5) 4_564 .
C18 N1 Rh1 113.3(5) 3_654 .
C18 N1 Rh1 113.3(5) 2_664 .
C17 N2 C17 83.1(3) 4_565 .
C17 N2 C17 139.6(11) 4_565 3_655
C17 N2 C17 83.1(3) . 3_655
C17 N2 C17 83.1(3) 4_565 2_665
C17 N2 C17 139.6(11) . 2_665
C17 N2 C17 83.1(3) 3_655 2_665
C17 N2 C15 41.2(5) 4_565 .
C17 N2 C15 43.0(5) . .
C17 N2 C15 121.0(6) 3_655 .
C17 N2 C15 119.6(6) 2_665 .
C17 N2 C15 43.0(5) 4_565 4_565
C17 N2 C15 121.0(6) . 4_565
C17 N2 C15 119.6(6) 3_655 4_565
C17 N2 C15 41.2(5) 2_665 4_565
C15 N2 C15 83.3(4) . 4_565
C17 N2 C15 119.6(6) 4_565 3_655
C17 N2 C15 41.2(5) . 3_655
C17 N2 C15 43.0(5) 3_655 3_655
C17 N2 C15 121.0(6) 2_665 3_655
C15 N2 C15 83.3(4) . 3_655
C15 N2 C15 139.9(11) 4_565 3_655
C17 N2 C15 121.0(6) 4_565 2_665
C17 N2 C15 119.6(6) . 2_665
C17 N2 C15 41.2(5) 3_655 2_665
C17 N2 C15 43.0(5) 2_665 2_665
C15 N2 C15 139.9(11) . 2_665
C15 N2 C15 83.3(4) 4_565 2_665
C15 N2 C15 83.3(4) 3_655 2_665
C17 N2 Rh2 110.2(5) 4_565 .
C17 N2 Rh2 110.2(5) . .
C17 N2 Rh2 110.2(5) 3_655 .
C17 N2 Rh2 110.2(5) 2_665 .
C15 N2 Rh2 110.0(6) . .
C15 N2 Rh2 110.0(6) 4_565 .
C15 N2 Rh2 110.0(6) 3_655 .
C15 N2 Rh2 110.0(6) 2_665 .
C22 N3 C22 137.3(10) 8_666 7_566
C22 N3 C21 83.6(6) 8_666 .
C22 N3 C21 81.6(6) 7_566 .
C22 N3 C21 81.6(6) 8_666 2_565
C22 N3 C21 83.6(6) 7_566 2_565
C21 N3 C21 138.6(10) . 2_565
C22 N3 C19 120.3(6) 8_666 .
C22 N3 C19 40.4(5) 7_566 .
C21 N3 C19 42.4(5) . .
C21 N3 C19 119.4(6) 2_565 .
C22 N3 C19 40.4(5) 8_666 2_565
C22 N3 C19 120.3(6) 7_566 2_565
C21 N3 C19 119.4(6) . 2_565
C21 N3 C19 42.4(5) 2_565 2_565
C19 N3 C19 138.8(9) . 2_565
C22 N3 C20 42.4(5) 8_666 8_666
C22 N3 C20 118.4(6) 7_566 8_666
C21 N3 C20 42.3(5) . 8_666
C21 N3 C20 119.0(6) 2_565 8_666
C19 N3 C20 83.5(6) . 8_666
C19 N3 C20 82.0(6) 2_565 8_666
C22 N3 C20 118.4(6) 8_666 7_566
C22 N3 C20 42.4(5) 7_566 7_566
C21 N3 C20 119.0(6) . 7_566
C21 N3 C20 42.3(5) 2_565 7_566
C19 N3 C20 82.0(6) . 7_566
C19 N3 C20 83.5(6) 2_565 7_566
C20 N3 C20 137.8(9) 8_666 7_566
C22 N3 Rh3 111.4(5) 8_666 .
C22 N3 Rh3 111.4(5) 7_566 .
C21 N3 Rh3 110.7(5) . .
C21 N3 Rh3 110.7(5) 2_565 .
C19 N3 Rh3 110.6(5) . .
C19 N3 Rh3 110.6(5) 2_565 .
C20 N3 Rh3 111.1(5) 8_666 .
C20 N3 Rh3 111.1(5) 7_566 .
C6 C1 C2 118.6(4) . .
C6 C1 C7 120.9(4) . .
C2 C1 C7 120.5(4) . .
C3 C2 C1 120.7(4) . .
C3 C2 H2A 119.6 . .
C1 C2 H2A 119.6 . .
C4 C3 C2 120.1(4) . .
C4 C3 H3A 119.9 . .
C2 C3 H3A 119.9 . .
C3 C4 C5 120.0(4) . .
C3 C4 H4A 120.0 . .
C5 C4 H4A 120.0 . .
C4 C5 C6 119.9(4) . .
C4 C5 H5A 120.1 . .
C6 C5 H5A 120.1 . .
C1 C6 C5 120.6(4) . .
C1 C6 H6A 119.7 . .
C5 C6 H6A 119.7 . .
O4 C7 O3 125.5(4) 8_665 .
O4 C7 C1 118.0(3) 8_665 .
O3 C7 C1 116.4(3) . .
C13 C8 C9 119.3(4) . .
C13 C8 C14 120.0(4) . .
C9 C8 C14 120.7(4) . .
C10 C9 C8 120.5(4) . .
C10 C9 H9A 119.8 . .
C8 C9 H9A 119.8 . .
C11 C10 C9 119.8(5) . .
C11 C10 H10A 120.1 . .
C9 C10 H10A 120.1 . .
C10 C11 C12 120.0(5) . .
C10 C11 H11A 120.0 . .
C12 C11 H11A 120.0 . .
C13 C12 C11 119.9(5) . .
C13 C12 H12A 120.0 . .
C11 C12 H12A 120.0 . .
C12 C13 C8 120.4(5) . .
C12 C13 H13A 119.8 . .
C8 C13 H13A 119.8 . .
O1 C14 O2 125.7(4) . .
O1 C14 C8 117.6(4) . .
O2 C14 C8 116.6(4) . .
N2 C15 C18 109.6(9) . .
N2 C15 H15A 109.7 . .
C18 C15 H15A 109.7 . .
N2 C15 H15B 109.7 . .
C18 C15 H15B 109.7 . .
H15A C15 H15B 108.2 . .
N1 C16 C17 112.5(9) 1_556 .
N1 C16 H16A 109.1 1_556 .
C17 C16 H16A 109.1 . .
N1 C16 H16B 109.1 1_556 .
C17 C16 H16B 109.1 . .
H16A C16 H16B 107.8 . .
N2 C17 C16 109.6(9) . .
N2 C17 H17A 109.8 . .
C16 C17 H17A 109.8 . .
N2 C17 H17B 109.8 . .
C16 C17 H17B 109.8 . .
H17A C17 H17B 108.2 . .
N1 C18 C15 113.7(9) 1_556 .
N1 C18 H18A 108.8 1_556 .
C15 C18 H18A 108.8 . .
N1 C18 H18B 108.8 1_556 .
C15 C18 H18B 108.8 . .
H18A C18 H18B 107.7 . .
N3 C19 C20 110.7(8) . .
N3 C19 H19A 109.5 . .
C20 C19 H19A 109.5 . .
N3 C19 H19B 109.5 . .
C20 C19 H19B 109.5 . .
H19A C19 H19B 108.1 . .
N3 C20 C19 111.0(8) 7_566 .
N3 C20 H20A 109.4 7_566 .
C19 C20 H20A 109.4 . .
N3 C20 H20B 109.4 7_566 .
C19 C20 H20B 109.4 . .
H20A C20 H20B 108.0 . .
N3 C21 C22 110.4(8) . .
N3 C21 H21A 109.6 . .
C22 C21 H21A 109.6 . .
N3 C21 H21B 109.6 . .
C22 C21 H21B 109.6 . .
H21A C21 H21B 108.1 . .
N3 C22 C21 111.6(8) 7_566 .
N3 C22 H22A 109.3 7_566 .
C21 C22 H22A 109.3 . .
N3 C22 H22B 109.3 7_566 .
C21 C22 H22B 109.3 . .
H22A C22 H22B 108.0 . .
N4 C23 C24 177.6(12) . .
C23 C24 H24A 109.5 . .
C23 C24 H24B 109.5 . .
H24A C24 H24B 109.5 . .
C23 C24 H24C 109.5 . .
H24A C24 H24C 109.5 . .
H24B C24 H24C 109.5 . .
N5 C25 C26 177.8(9) . .
C25 C26 H26A 109.5 . .
C25 C26 H26B 109.5 . .
H26A C26 H26B 109.5 . .
C25 C26 H26C 109.5 . .
H26A C26 H26C 109.5 . .
H26B C26 H26C 109.5 . .

loop_
_geom_bond_atom_site_label_1
_geom_bond_atom_site_label_2
_geom_bond_distance
_geom_bond_site_symmetry_2
Rh1 O1 2.032(2) 4_565
Rh1 O1 2.032(2) 3_655
Rh1 O1 2.032(2) .
Rh1 O1 2.032(2) 2_665
Rh1 N1 2.271(6) .
Rh1 Rh2 2.4060(11) .
Rh2 O2 2.035(3) 3_655
Rh2 O2 2.035(3) 4_565
Rh2 O2 2.035(2) .
Rh2 O2 2.035(3) 2_665
Rh2 N2 2.331(7) .
Rh3 O3 2.027(2) 2_565
Rh3 O3 2.027(2) .
Rh3 O4 2.040(2) 2_565
Rh3 O4 2.040(2) .
Rh3 N3 2.311(5) .
Rh3 Rh3 2.4112(11) 7_565
O1 C14 1.264(4) .
O2 C14 1.265(4) .
O3 C7 1.263(4) .
O4 C7 1.258(4) 7_565
N1 C16 1.475(11) 4_564
N1 C16 1.475(11) 1_554
N1 C16 1.475(11) 2_664
N1 C16 1.475(11) 3_654
N1 C18 1.505(11) 1_554
N1 C18 1.505(11) 4_564
N1 C18 1.505(11) 3_654
N1 C18 1.505(11) 2_664
N2 C17 1.475(11) 4_565
N2 C17 1.475(11) .
N2 C17 1.475(11) 3_655
N2 C17 1.475(11) 2_665
N2 C15 1.482(11) .
N2 C15 1.482(11) 4_565
N2 C15 1.482(11) 3_655
N2 C15 1.482(11) 2_665
N3 C22 1.471(11) 8_666
N3 C22 1.471(11) 7_566
N3 C21 1.473(11) .
N3 C21 1.473(11) 2_565
N3 C19 1.491(10) .
N3 C19 1.491(10) 2_565
N3 C20 1.499(10) 8_666
N3 C20 1.499(10) 7_566
N4 C23 1.105(8) .
N5 C25 1.054(7) .
C1 C6 1.377(5) .
C1 C2 1.383(5) .
C1 C7 1.484(5) .
C2 C3 1.375(5) .
C2 H2A 0.9300 .
C3 C4 1.363(6) .
C3 H3A 0.9300 .
C4 C5 1.374(6) .
C4 H4A 0.9300 .
C5 C6 1.381(6) .
C5 H5A 0.9300 .
C6 H6A 0.9300 .
C7 O4 1.258(4) 8_665
C8 C13 1.377(5) .
C8 C9 1.384(5) .
C8 C14 1.497(5) .
C9 C10 1.377(5) .
C9 H9A 0.9300 .
C10 C11 1.375(7) .
C10 H10A 0.9300 .
C11 C12 1.382(7) .
C11 H11A 0.9300 .
C12 C13 1.376(6) .
C12 H12A 0.9300 .
C13 H13A 0.9300 .
C15 C18 1.516(15) .
C15 H15A 0.9700 .
C15 H15B 0.9700 .
C16 N1 1.475(11) 1_556
C16 C17 1.560(14) .
C16 H16A 0.9700 .
C16 H16B 0.9700 .
C17 H17A 0.9700 .
C17 H17B 0.9700 .
C18 N1 1.505(11) 1_556
C18 H18A 0.9700 .
C18 H18B 0.9700 .
C19 C20 1.532(14) .
C19 H19A 0.9700 .
C19 H19B 0.9700 .
C20 N3 1.499(10) 7_566
C20 H20A 0.9700 .
C20 H20B 0.9700 .
C21 C22 1.539(15) .
C21 H21A 0.9700 .
C21 H21B 0.9700 .
C22 N3 1.471(11) 7_566
C22 H22A 0.9700 .
C22 H22B 0.9700 .
C23 C24 1.402(8) .
C24 H24A 0.9600 .
C24 H24B 0.9600 .
C24 H24C 0.9600 .
C25 C26 1.373(8) .
C26 H26A 0.9600 .
C26 H26B 0.9600 .
C26 H26C 0.9600 .
